data_7047275
loop_
_publ_author_name
'Schneider, Carolin'
'LaFortune, James H. W.'
'Melen, Rebecca L.'
'Stephan, Douglas W.'

_publ_section_title
;
 Lewis and Br\/onsted basicity of phosphine-diazomethane derivatives.
;
_journal_issue 36
_journal_name_full 'Dalton transactions (Cambridge, England : 2003)'
_journal_page_first 12742
_journal_page_last 12749
_journal_paper_doi 10.1039/c8dt02420k
_journal_volume 47
_journal_year 2018
_chemical_formula_sum 'C22 H21 N2 O2 P'
_chemical_formula_weight 376.38
_space_group_crystal_system triclinic
_space_group_IT_number 2
_space_group_name_Hall '-P 1'
_space_group_name_H-M_alt 'P -1'
_symmetry_space_group_name_Hall '-P 1'
_symmetry_space_group_name_H-M 'P -1'
_atom_sites_solution_hydrogens geom
_audit_creation_method SHELXL-2014/7
_audit_update_record
;
2018-06-12 deposited with the CCDC.
2018-08-15 downloaded from the CCDC.
;
_cell_angle_alpha 77.71(2)
_cell_angle_beta 89.30(3)
_cell_angle_gamma 87.78(2)
_cell_formula_units_Z 4
_cell_length_a 10.661(4)
_cell_length_b 13.155(5)
_cell_length_c 14.357(6)
_cell_measurement_reflns_used 2002
_cell_measurement_temperature 150(2)
_cell_measurement_theta_max 20.98
_cell_measurement_theta_min 2.90
_cell_volume 1965.9(13)
_computing_cell_refinement 'Bruker SAINT'
_computing_data_collection 'Bruker APEX2'
_computing_data_reduction 'Bruker SAINT'
_computing_molecular_graphics 'Bruker SHELXTL'
_computing_publication_material 'Bruker SHELXTL'
_computing_structure_refinement 'SHELXL-2014 (Sheldrick 2014)'
_computing_structure_solution 'SHELXS-97 (Sheldrick 2008)'
_diffrn_ambient_temperature 150(2)
_diffrn_measured_fraction_theta_full 0.992
_diffrn_measured_fraction_theta_max 0.991
_diffrn_measurement_device_type 'Bruker APEX-II CCD'
_diffrn_measurement_method '\f and \w scans'
_diffrn_radiation_type MoK\a
_diffrn_radiation_wavelength 0.71073
_diffrn_reflns_av_R_equivalents 0.1132
_diffrn_reflns_av_unetI/netI 0.1446
_diffrn_reflns_Laue_measured_fraction_full 0.992
_diffrn_reflns_Laue_measured_fraction_max 0.991
_diffrn_reflns_limit_h_max 13
_diffrn_reflns_limit_h_min -13
_diffrn_reflns_limit_k_max 16
_diffrn_reflns_limit_k_min -15
_diffrn_reflns_limit_l_max 18
_diffrn_reflns_limit_l_min -17
_diffrn_reflns_number 30339
_diffrn_reflns_point_group_measured_fraction_full 0.992
_diffrn_reflns_point_group_measured_fraction_max 0.991
_diffrn_reflns_theta_full 25.242
_diffrn_reflns_theta_max 26.732
_diffrn_reflns_theta_min 1.452
_exptl_absorpt_coefficient_mu 0.159
_exptl_absorpt_correction_type none
_exptl_crystal_colour colourless
_exptl_crystal_density_diffrn 1.272
_exptl_crystal_description block
_exptl_crystal_F_000 792
_exptl_crystal_size_max 0.100
_exptl_crystal_size_mid 0.100
_exptl_crystal_size_min 0.080
_refine_diff_density_max 0.421
_refine_diff_density_min -0.506
_refine_diff_density_rms 0.099
_refine_ls_extinction_method none
_refine_ls_goodness_of_fit_ref 0.973
_refine_ls_hydrogen_treatment constr
_refine_ls_matrix_type full
_refine_ls_number_parameters 489
_refine_ls_number_reflns 8279
_refine_ls_number_restraints 0
_refine_ls_restrained_S_all 0.973
_refine_ls_R_factor_all 0.1463
_refine_ls_R_factor_gt 0.0619
_refine_ls_shift/su_max 0.000
_refine_ls_shift/su_mean 0.000
_refine_ls_structure_factor_coef Fsqd
_refine_ls_weighting_details 'w=1/[\s^2^(Fo^2^)+(0.1020P)^2^] where P=(Fo^2^+2Fc^2^)/3'
_refine_ls_weighting_scheme calc
_refine_ls_wR_factor_gt 0.1455
_refine_ls_wR_factor_ref 0.2079
_reflns_Friedel_coverage 0.000
_reflns_number_gt 4427
_reflns_number_total 8279
_reflns_threshold_expression 'I > 2\s(I)'
_cod_data_source_file c8dt02420k2.cif
_cod_data_source_block CAS005_0m_a
_cod_depositor_comments 'Adding full bibliography for 7047271--7047275.cif.'
_cod_original_cell_volume 1965.9(14)
_cod_database_code 7047275
_shelx_shelxl_version_number 2014/7
_shelx_space_group_comment
;
The symmetry employed for this shelxl refinement is uniquely defined
by the following loop, which should always be used as a source of
symmetry information in preference to the above space-group names.
They are only intended as comments.
;
_shelx_estimated_absorpt_t_min 0.984
_shelx_estimated_absorpt_t_max 0.987

loop_
_space_group_symop_operation_xyz
'x, y, z'
'-x, -y, -z'

loop_
_atom_site_label
_atom_site_type_symbol
_atom_site_fract_x
_atom_site_fract_y
_atom_site_fract_z
_atom_site_U_iso_or_equiv
_atom_site_adp_type
_atom_site_occupancy
_atom_site_site_symmetry_order
_atom_site_calc_flag
_atom_site_refinement_flags_posn
_atom_site_refinement_flags_adp
P1 P 0.29252(9) 0.39056(7) 0.25806(7) 0.0183(3) Uani 1 1 d . .
P2 P 0.20243(9) 0.80445(8) 0.69241(7) 0.0187(3) Uani 1 1 d . .
O2 O -0.0960(3) 0.7374(2) 0.1857(2) 0.0281(7) Uani 1 1 d . .
O4 O 0.6005(3) 1.0865(2) 0.7598(2) 0.0344(7) Uani 1 1 d . .
O3 O 0.4230(3) 1.0689(3) 0.8481(2) 0.0439(9) Uani 1 1 d . .
N2 N 0.1362(3) 0.5405(2) 0.2519(2) 0.0215(7) Uani 1 1 d . .
N4 N 0.3492(3) 0.9318(2) 0.7322(2) 0.0221(7) Uani 1 1 d . .
N3 N 0.3335(3) 0.8660(2) 0.6715(2) 0.0217(7) Uani 1 1 d . .
N1 N 0.1570(3) 0.4470(2) 0.2268(2) 0.0225(8) Uani 1 1 d . .
O1 O 0.0619(3) 0.7372(3) 0.2883(3) 0.0540(10) Uani 1 1 d . .
C23 C 0.1865(4) 0.7229(3) 0.8105(3) 0.0203(8) Uani 1 1 d . .
C41 C 0.4536(4) 0.9800(3) 0.7197(3) 0.0219(9) Uani 1 1 d . .
H41A H 0.5091 0.9710 0.6695 0.026 Uiso 1 1 calc R U
C7 C 0.2925(4) 0.3080(3) 0.3758(3) 0.0194(8) Uani 1 1 d . .
C19 C 0.0323(4) 0.5892(3) 0.2202(3) 0.0233(9) Uani 1 1 d . .
H19A H -0.0254 0.5574 0.1864 0.028 Uiso 1 1 calc R U
C13 C 0.3259(4) 0.3142(3) 0.1703(3) 0.0205(9) Uani 1 1 d . .
C8 C 0.1990(4) 0.3252(3) 0.4397(3) 0.0249(9) Uani 1 1 d . .
H8A H 0.1335 0.3756 0.4191 0.030 Uiso 1 1 calc R U
C1 C 0.4209(3) 0.4766(3) 0.2584(3) 0.0200(9) Uani 1 1 d . .
C35 C 0.0634(3) 0.8886(3) 0.6729(3) 0.0192(8) Uani 1 1 d . .
C29 C 0.2057(4) 0.7213(3) 0.6079(3) 0.0220(9) Uani 1 1 d . .
C36 C 0.0740(4) 0.9905(3) 0.6219(3) 0.0244(9) Uani 1 1 d . .
H36A H 0.1534 1.0144 0.5979 0.029 Uiso 1 1 calc R U
C18 C 0.2313(4) 0.2998(3) 0.1073(3) 0.0270(10) Uani 1 1 d . .
H18A H 0.1500 0.3309 0.1111 0.032 Uiso 1 1 calc R U
C20 C 0.0048(4) 0.6936(3) 0.2371(3) 0.0247(9) Uani 1 1 d . .
C42 C 0.4857(4) 1.0484(3) 0.7832(3) 0.0258(9) Uani 1 1 d . .
C26 C 0.1682(4) 0.5986(3) 0.9935(3) 0.0335(11) Uani 1 1 d . .
H26A H 0.1611 0.5559 1.0555 0.040 Uiso 1 1 calc R U
C28 C 0.2392(4) 0.6212(3) 0.8314(3) 0.0264(10) Uani 1 1 d . .
H28A H 0.2827 0.5946 0.7830 0.032 Uiso 1 1 calc R U
C40 C -0.0541(4) 0.8546(3) 0.7065(3) 0.0294(10) Uani 1 1 d . .
H40A H -0.0627 0.7847 0.7402 0.035 Uiso 1 1 calc R U
C37 C -0.0312(4) 1.0571(3) 0.6060(3) 0.0282(10) Uani 1 1 d . .
H37A H -0.0240 1.1261 0.5700 0.034 Uiso 1 1 calc R U
C14 C 0.4446(4) 0.2689(3) 0.1621(3) 0.0298(10) Uani 1 1 d . .
H14A H 0.5101 0.2788 0.2032 0.036 Uiso 1 1 calc R U
C9 C 0.2006(4) 0.2695(3) 0.5331(3) 0.0306(10) Uani 1 1 d . .
H9A H 0.1370 0.2829 0.5763 0.037 Uiso 1 1 calc R U
C34 C 0.2833(4) 0.7444(3) 0.5275(3) 0.0292(10) Uani 1 1 d . .
H34A H 0.3367 0.8018 0.5197 0.035 Uiso 1 1 calc R U
C11 C 0.3858(4) 0.1743(3) 0.5006(3) 0.0338(11) Uani 1 1 d . .
H11A H 0.4487 0.1213 0.5210 0.041 Uiso 1 1 calc R U
C12 C 0.3865(4) 0.2309(3) 0.4078(3) 0.0304(10) Uani 1 1 d . .
H12A H 0.4510 0.2177 0.3653 0.037 Uiso 1 1 calc R U
C38 C -0.1465(4) 1.0232(3) 0.6424(3) 0.0316(10) Uani 1 1 d . .
H38A H -0.2178 1.0698 0.6339 0.038 Uiso 1 1 calc R U
C27 C 0.2281(4) 0.5598(3) 0.9211(3) 0.0323(11) Uani 1 1 d . .
H27A H 0.2618 0.4904 0.9338 0.039 Uiso 1 1 calc R U
C2 C 0.4574(4) 0.5394(3) 0.1725(3) 0.0324(11) Uani 1 1 d . .
H2B H 0.4173 0.5349 0.1149 0.039 Uiso 1 1 calc R U
C6 C 0.4811(4) 0.4843(3) 0.3422(3) 0.0301(10) Uani 1 1 d . .
H6A H 0.4574 0.4414 0.4012 0.036 Uiso 1 1 calc R U
C24 C 0.1274(4) 0.7617(3) 0.8838(3) 0.0316(10) Uani 1 1 d . .
H24A H 0.0929 0.8309 0.8712 0.038 Uiso 1 1 calc R U
C30 C 0.1278(4) 0.6365(3) 0.6197(3) 0.0304(10) Uani 1 1 d . .
H30A H 0.0743 0.6206 0.6739 0.036 Uiso 1 1 calc R U
C25 C 0.1187(4) 0.7002(3) 0.9746(3) 0.0333(11) Uani 1 1 d . .
H25A H 0.0788 0.7274 1.0241 0.040 Uiso 1 1 calc R U
C10 C 0.2944(4) 0.1941(3) 0.5640(3) 0.0327(11) Uani 1 1 d . .
H10A H 0.2957 0.1565 0.6283 0.039 Uiso 1 1 calc R U
C16 C 0.3727(5) 0.1940(3) 0.0344(3) 0.0364(12) Uani 1 1 d . .
H16A H 0.3879 0.1513 -0.0106 0.044 Uiso 1 1 calc R U
C31 C 0.1290(4) 0.5760(3) 0.5520(3) 0.0347(11) Uani 1 1 d . .
H31A H 0.0775 0.5174 0.5601 0.042 Uiso 1 1 calc R U
C17 C 0.2561(5) 0.2409(3) 0.0402(3) 0.0356(11) Uani 1 1 d . .
H17A H 0.1919 0.2325 -0.0025 0.043 Uiso 1 1 calc R U
C33 C 0.2826(4) 0.6846(4) 0.4598(3) 0.0363(11) Uani 1 1 d . .
H33A H 0.3349 0.7010 0.4050 0.044 Uiso 1 1 calc R U
C15 C 0.4680(5) 0.2091(3) 0.0942(3) 0.0367(12) Uani 1 1 d . .
H15A H 0.5493 0.1787 0.0888 0.044 Uiso 1 1 calc R U
C21 C -0.1329(4) 0.8429(3) 0.1927(3) 0.0339(11) Uani 1 1 d . .
H21A H -0.1133 0.8525 0.2575 0.041 Uiso 1 1 calc R U
H21B H -0.2248 0.8532 0.1837 0.041 Uiso 1 1 calc R U
C39 C -0.1581(4) 0.9213(3) 0.6912(3) 0.0369(11) Uani 1 1 d . .
H39A H -0.2379 0.8974 0.7143 0.044 Uiso 1 1 calc R U
C32 C 0.2061(4) 0.6010(4) 0.4715(3) 0.0380(12) Uani 1 1 d . .
H32A H 0.2056 0.5598 0.4245 0.046 Uiso 1 1 calc R U
C3 C 0.5523(5) 0.6082(3) 0.1713(4) 0.0439(13) Uani 1 1 d . .
H3B H 0.5776 0.6506 0.1125 0.053 Uiso 1 1 calc R U
C43 C 0.6506(5) 1.1519(4) 0.8193(4) 0.0439(13) Uani 1 1 d . .
H43A H 0.5836 1.2011 0.8327 0.053 Uiso 1 1 calc R U
H43B H 0.7189 1.1931 0.7845 0.053 Uiso 1 1 calc R U
C5 C 0.5753(4) 0.5544(3) 0.3394(4) 0.0426(13) Uani 1 1 d . .
H5A H 0.6158 0.5598 0.3966 0.051 Uiso 1 1 calc R U
C4 C 0.6103(4) 0.6161(3) 0.2542(4) 0.0460(14) Uani 1 1 d . .
H4B H 0.6749 0.6642 0.2525 0.055 Uiso 1 1 calc R U
C44 C 0.7003(5) 1.0886(4) 0.9113(4) 0.0533(14) Uani 1 1 d . .
H44A H 0.7446 1.1337 0.9452 0.080 Uiso 1 1 calc R U
H44B H 0.7584 1.0337 0.8984 0.080 Uiso 1 1 calc R U
H44C H 0.6304 1.0571 0.9507 0.080 Uiso 1 1 calc R U
C22 C -0.0687(5) 0.9226(4) 0.1215(4) 0.0553(15) Uani 1 1 d . .
H22A H -0.1054 0.9917 0.1229 0.083 Uiso 1 1 calc R U
H22B H -0.0792 0.9084 0.0578 0.083 Uiso 1 1 calc R U
H22C H 0.0209 0.9204 0.1366 0.083 Uiso 1 1 calc R U

loop_
_atom_site_aniso_label
_atom_site_aniso_U_11
_atom_site_aniso_U_22
_atom_site_aniso_U_33
_atom_site_aniso_U_23
_atom_site_aniso_U_13
_atom_site_aniso_U_12
P1 0.0176(5) 0.0186(5) 0.0183(5) -0.0036(4) -0.0002(4) 0.0011(4)
P2 0.0176(5) 0.0188(5) 0.0201(5) -0.0055(4) -0.0006(4) 0.0002(4)
O2 0.0232(16) 0.0226(15) 0.0370(17) -0.0041(13) -0.0077(13) 0.0065(12)
O4 0.0231(16) 0.0359(17) 0.049(2) -0.0169(15) 0.0032(14) -0.0115(13)
O3 0.0221(17) 0.060(2) 0.062(2) -0.0411(19) -0.0006(16) 0.0024(15)
N2 0.0214(18) 0.0238(18) 0.0183(17) -0.0032(14) 0.0022(14) 0.0028(14)
N4 0.0186(18) 0.0220(18) 0.0253(18) -0.0043(15) -0.0022(14) 0.0007(14)
N3 0.0190(18) 0.0235(18) 0.0242(18) -0.0081(15) 0.0004(14) -0.0032(14)
N1 0.0222(18) 0.0198(17) 0.0262(18) -0.0073(14) -0.0035(14) 0.0049(14)
O1 0.061(2) 0.049(2) 0.061(2) -0.0349(19) -0.0368(19) 0.0264(18)
C23 0.020(2) 0.021(2) 0.020(2) -0.0069(16) -0.0036(16) -0.0025(16)
C41 0.022(2) 0.019(2) 0.024(2) -0.0047(17) 0.0000(17) 0.0007(17)
C7 0.022(2) 0.0142(19) 0.022(2) -0.0022(16) -0.0023(16) 0.0001(16)
C19 0.023(2) 0.023(2) 0.024(2) -0.0054(17) -0.0030(17) -0.0009(17)
C13 0.025(2) 0.019(2) 0.016(2) -0.0001(16) -0.0009(16) 0.0034(16)
C8 0.020(2) 0.023(2) 0.033(2) -0.0067(18) 0.0030(18) -0.0004(17)
C1 0.016(2) 0.017(2) 0.026(2) -0.0022(16) 0.0032(16) 0.0012(15)
C35 0.018(2) 0.020(2) 0.020(2) -0.0048(16) -0.0062(16) 0.0012(16)
C29 0.022(2) 0.026(2) 0.020(2) -0.0102(17) -0.0069(17) 0.0013(17)
C36 0.024(2) 0.026(2) 0.022(2) -0.0032(18) 0.0005(17) -0.0031(17)
C18 0.028(2) 0.029(2) 0.024(2) -0.0064(18) 0.0027(18) -0.0028(18)
C20 0.023(2) 0.028(2) 0.023(2) -0.0073(19) 0.0011(18) 0.0074(18)
C42 0.019(2) 0.023(2) 0.037(3) -0.0090(19) -0.0038(19) 0.0034(17)
C26 0.041(3) 0.037(3) 0.019(2) 0.0011(19) 0.0003(19) 0.004(2)
C28 0.026(2) 0.029(2) 0.023(2) -0.0059(18) 0.0013(18) 0.0046(18)
C40 0.020(2) 0.026(2) 0.039(3) -0.0008(19) 0.0005(19) -0.0012(17)
C37 0.034(3) 0.019(2) 0.030(2) -0.0016(18) -0.0030(19) 0.0024(18)
C14 0.030(2) 0.032(2) 0.026(2) -0.0031(19) -0.0033(19) 0.0131(19)
C9 0.031(3) 0.032(2) 0.026(2) -0.0001(19) 0.0100(19) -0.0044(19)
C34 0.034(3) 0.030(2) 0.023(2) -0.0064(19) 0.0024(19) 0.0022(19)
C11 0.030(3) 0.033(2) 0.031(2) 0.008(2) 0.002(2) 0.0080(19)
C12 0.026(2) 0.033(2) 0.030(2) -0.0046(19) 0.0045(19) 0.0076(19)
C38 0.021(2) 0.032(2) 0.041(3) -0.007(2) -0.0020(19) 0.0084(18)
C27 0.037(3) 0.028(2) 0.028(2) 0.0004(19) 0.001(2) 0.007(2)
C2 0.031(3) 0.025(2) 0.038(3) 0.000(2) 0.007(2) 0.0008(19)
C6 0.025(2) 0.029(2) 0.038(3) -0.009(2) -0.001(2) -0.0056(19)
C24 0.038(3) 0.030(2) 0.028(2) -0.0090(19) -0.004(2) 0.002(2)
C30 0.027(2) 0.035(2) 0.033(2) -0.017(2) -0.0044(19) -0.0013(19)
C25 0.047(3) 0.035(3) 0.019(2) -0.0076(19) 0.000(2) 0.003(2)
C10 0.032(3) 0.032(2) 0.028(2) 0.0079(19) 0.002(2) -0.004(2)
C16 0.063(3) 0.025(2) 0.021(2) -0.0077(19) 0.007(2) -0.001(2)
C31 0.031(3) 0.036(3) 0.045(3) -0.026(2) -0.009(2) -0.001(2)
C17 0.047(3) 0.036(3) 0.026(2) -0.008(2) 0.000(2) -0.011(2)
C33 0.043(3) 0.043(3) 0.022(2) -0.008(2) 0.003(2) 0.009(2)
C15 0.048(3) 0.032(3) 0.028(2) -0.005(2) 0.004(2) 0.017(2)
C21 0.034(3) 0.029(2) 0.039(3) -0.010(2) -0.004(2) 0.016(2)
C39 0.019(2) 0.031(3) 0.056(3) 0.000(2) 0.002(2) 0.0005(19)
C32 0.039(3) 0.047(3) 0.034(3) -0.024(2) -0.010(2) 0.012(2)
C3 0.038(3) 0.023(2) 0.063(4) 0.006(2) 0.019(3) -0.001(2)
C43 0.035(3) 0.036(3) 0.067(4) -0.023(3) 0.001(3) -0.013(2)
C5 0.027(3) 0.036(3) 0.067(4) -0.014(3) -0.008(2) -0.007(2)
C4 0.024(3) 0.026(3) 0.089(4) -0.012(3) 0.006(3) -0.011(2)
C44 0.042(3) 0.059(3) 0.066(4) -0.027(3) -0.016(3) -0.008(3)
C22 0.067(4) 0.026(3) 0.070(4) -0.003(3) 0.006(3) -0.006(3)

loop_
_atom_type_symbol
_atom_type_description
_atom_type_scat_dispersion_real
_atom_type_scat_dispersion_imag
_atom_type_scat_source
C C 0.0033 0.0016 'International Tables Vol C Tables 4.2.6.8 and 6.1.1.4'
H H 0.0000 0.0000 'International Tables Vol C Tables 4.2.6.8 and 6.1.1.4'
N N 0.0061 0.0033 'International Tables Vol C Tables 4.2.6.8 and 6.1.1.4'
O O 0.0106 0.0060 'International Tables Vol C Tables 4.2.6.8 and 6.1.1.4'
P P 0.1023 0.0942 'International Tables Vol C Tables 4.2.6.8 and 6.1.1.4'

loop_
_geom_angle_atom_site_label_1
_geom_angle_atom_site_label_2
_geom_angle_atom_site_label_3
_geom_angle
N1 P1 C13 104.10(18)
N1 P1 C7 113.45(17)
C13 P1 C7 110.17(17)
N1 P1 C1 115.82(17)
C13 P1 C1 108.30(18)
C7 P1 C1 104.95(18)
N3 P2 C29 103.60(18)
N3 P2 C35 113.95(17)
C29 P2 C35 109.01(18)
N3 P2 C23 115.76(18)
C29 P2 C23 107.85(18)
C35 P2 C23 106.39(18)
C20 O2 C21 116.7(3)
C42 O4 C43 116.9(3)
C19 N2 N1 114.7(3)
C41 N4 N3 113.8(3)
N4 N3 P2 111.9(2)
N2 N1 P1 114.9(3)
C24 C23 C28 118.6(4)
C24 C23 P2 120.8(3)
C28 C23 P2 120.5(3)
N4 C41 C42 119.6(4)
N4 C41 H41A 120.2
C42 C41 H41A 120.2
C8 C7 C12 118.3(3)
C8 C7 P1 118.5(3)
C12 C7 P1 123.1(3)
N2 C19 C20 119.3(4)
N2 C19 H19A 120.4
C20 C19 H19A 120.4
C14 C13 C18 118.5(4)
C14 C13 P1 121.5(3)
C18 C13 P1 120.0(3)
C9 C8 C7 120.7(4)
C9 C8 H8A 119.7
C7 C8 H8A 119.7
C2 C1 C6 119.2(4)
C2 C1 P1 118.6(3)
C6 C1 P1 122.2(3)
C40 C35 C36 119.1(4)
C40 C35 P2 122.1(3)
C36 C35 P2 118.8(3)
C30 C29 C34 119.7(4)
C30 C29 P2 120.7(3)
C34 C29 P2 119.5(3)
C37 C36 C35 120.1(4)
C37 C36 H36A 120.0
C35 C36 H36A 120.0
C17 C18 C13 120.3(4)
C17 C18 H18A 119.9
C13 C18 H18A 119.9
O1 C20 O2 123.1(4)
O1 C20 C19 126.7(4)
O2 C20 C19 110.1(4)
O3 C42 O4 123.3(4)
O3 C42 C41 127.3(4)
O4 C42 C41 109.4(3)
C25 C26 C27 119.6(4)
C25 C26 H26A 120.2
C27 C26 H26A 120.2
C27 C28 C23 120.5(4)
C27 C28 H28A 119.8
C23 C28 H28A 119.8
C39 C40 C35 120.5(4)
C39 C40 H40A 119.7
C35 C40 H40A 119.7
C38 C37 C36 120.1(4)
C38 C37 H37A 119.9
C36 C37 H37A 119.9
C15 C14 C13 120.5(4)
C15 C14 H14A 119.8
C13 C14 H14A 119.8
C8 C9 C10 120.5(4)
C8 C9 H9A 119.8
C10 C9 H9A 119.8
C33 C34 C29 120.4(4)
C33 C34 H34A 119.8
C29 C34 H34A 119.8
C10 C11 C12 120.5(4)
C10 C11 H11A 119.8
C12 C11 H11A 119.8
C11 C12 C7 120.6(4)
C11 C12 H12A 119.7
C7 C12 H12A 119.7
C39 C38 C37 120.0(4)
C39 C38 H38A 120.0
C37 C38 H38A 120.0
C28 C27 C26 120.6(4)
C28 C27 H27A 119.7
C26 C27 H27A 119.7
C3 C2 C1 119.7(5)
C3 C2 H2B 120.1
C1 C2 H2B 120.1
C5 C6 C1 120.1(4)
C5 C6 H6A 120.0
C1 C6 H6A 120.0
C25 C24 C23 120.6(4)
C25 C24 H24A 119.7
C23 C24 H24A 119.7
C31 C30 C29 119.5(4)
C31 C30 H30A 120.3
C29 C30 H30A 120.3
C24 C25 C26 120.1(4)
C24 C25 H25A 120.0
C26 C25 H25A 120.0
C11 C10 C9 119.5(4)
C11 C10 H10A 120.3
C9 C10 H10A 120.3
C17 C16 C15 119.8(4)
C17 C16 H16A 120.1
C15 C16 H16A 120.1
C30 C31 C32 120.0(4)
C30 C31 H31A 120.0
C32 C31 H31A 120.0
C16 C17 C18 120.8(4)
C16 C17 H17A 119.6
C18 C17 H17A 119.6
C34 C33 C32 119.9(4)
C34 C33 H33A 120.1
C32 C33 H33A 120.1
C16 C15 C14 120.0(4)
C16 C15 H15A 120.0
C14 C15 H15A 120.0
O2 C21 C22 112.7(4)
O2 C21 H21A 109.1
C22 C21 H21A 109.1
O2 C21 H21B 109.1
C22 C21 H21B 109.1
H21A C21 H21B 107.8
C40 C39 C38 120.1(4)
C40 C39 H39A 119.9
C38 C39 H39A 119.9
C33 C32 C31 120.4(4)
C33 C32 H32A 119.8
C31 C32 H32A 119.8
C4 C3 C2 120.7(4)
C4 C3 H3B 119.6
C2 C3 H3B 119.6
O4 C43 C44 111.6(4)
O4 C43 H43A 109.3
C44 C43 H43A 109.3
O4 C43 H43B 109.3
C44 C43 H43B 109.3
H43A C43 H43B 108.0
C4 C5 C6 120.1(5)
C4 C5 H5A 119.9
C6 C5 H5A 119.9
C3 C4 C5 120.1(4)
C3 C4 H4B 120.0
C5 C4 H4B 120.0
C43 C44 H44A 109.5
C43 C44 H44B 109.5
H44A C44 H44B 109.5
C43 C44 H44C 109.5
H44A C44 H44C 109.5
H44B C44 H44C 109.5
C21 C22 H22A 109.5
C21 C22 H22B 109.5
H22A C22 H22B 109.5
C21 C22 H22C 109.5
H22A C22 H22C 109.5
H22B C22 H22C 109.5

loop_
_geom_bond_atom_site_label_1
_geom_bond_atom_site_label_2
_geom_bond_distance
P1 N1 1.622(3)
P1 C13 1.795(4)
P1 C7 1.805(4)
P1 C1 1.810(4)
P2 N3 1.635(3)
P2 C29 1.797(4)
P2 C35 1.803(4)
P2 C23 1.813(4)
O2 C20 1.350(5)
O2 C21 1.451(5)
O4 C42 1.352(5)
O4 C43 1.454(5)
O3 C42 1.211(5)
N2 C19 1.295(5)
N2 N1 1.364(4)
N4 C41 1.295(5)
N4 N3 1.368(4)
O1 C20 1.207(5)
C23 C24 1.397(5)
C23 C28 1.404(5)
C41 C42 1.461(6)
C41 H41A 0.9500
C7 C8 1.391(5)
C7 C12 1.406(5)
C19 C20 1.462(5)
C19 H19A 0.9500
C13 C14 1.393(5)
C13 C18 1.407(6)
C8 C9 1.383(5)
C8 H8A 0.9500
C1 C2 1.391(5)
C1 C6 1.394(6)
C35 C40 1.392(5)
C35 C36 1.392(5)
C29 C30 1.397(6)
C29 C34 1.399(5)
C36 C37 1.386(5)
C36 H36A 0.9500
C18 C17 1.377(6)
C18 H18A 0.9500
C26 C25 1.390(6)
C26 C27 1.390(6)
C26 H26A 0.9500
C28 C27 1.373(5)
C28 H28A 0.9500
C40 C39 1.377(5)
C40 H40A 0.9500
C37 C38 1.383(6)
C37 H37A 0.9500
C14 C15 1.392(6)
C14 H14A 0.9500
C9 C10 1.388(6)
C9 H9A 0.9500
C34 C33 1.376(6)
C34 H34A 0.9500
C11 C10 1.381(6)
C11 C12 1.381(6)
C11 H11A 0.9500
C12 H12A 0.9500
C38 C39 1.383(6)
C38 H38A 0.9500
C27 H27A 0.9500
C2 C3 1.381(6)
C2 H2B 0.9500
C6 C5 1.384(6)
C6 H6A 0.9500
C24 C25 1.385(6)
C24 H24A 0.9500
C30 C31 1.381(6)
C30 H30A 0.9500
C25 H25A 0.9500
C10 H10A 0.9500
C16 C17 1.376(6)
C16 C15 1.385(6)
C16 H16A 0.9500
C31 C32 1.399(6)
C31 H31A 0.9500
C17 H17A 0.9500
C33 C32 1.376(6)
C33 H33A 0.9500
C15 H15A 0.9500
C21 C22 1.482(6)
C21 H21A 0.9900
C21 H21B 0.9900
C39 H39A 0.9500
C32 H32A 0.9500
C3 C4 1.373(7)
C3 H3B 0.9500
C43 C44 1.495(7)
C43 H43A 0.9900
C43 H43B 0.9900
C5 C4 1.373(7)
C5 H5A 0.9500
C4 H4B 0.9500
C44 H44A 0.9800
C44 H44B 0.9800
C44 H44C 0.9800
C22 H22A 0.9800
C22 H22B 0.9800
C22 H22C 0.9800
